data_1545286
loop_
_publ_author_name
'Li, Xiao-Yun'
'Yuan, Wen-Qiang'
'Tang, Sheng'
'Huang, Yi-Wei'
'Xue, Jia-Hui'
'Fu, Li Na'
'Guo, Qi-Xiang'

_publ_section_title
;
 Chiral Calcium Phosphate Catalyzed Asymmetric Alkenylation Reaction of
 Arylglyoxals with 3-Vinylindoles.
;
_journal_issue 5
_journal_name_full 'Organic letters'
_journal_page_first 1120
_journal_page_last 1123
_journal_paper_doi 10.1021/acs.orglett.7b00143
_journal_volume 19
_journal_year 2017
_chemical_formula_moiety 'C25 H20 Br N O2'
_chemical_formula_sum 'C25 H20 Br N O2'
_chemical_formula_weight 446.33
_chemical_name_systematic
; 
 ? 
;
_space_group_IT_number 2
_symmetry_cell_setting triclinic
_symmetry_space_group_name_Hall '-P 1'
_symmetry_space_group_name_H-M 'P -1'
_atom_sites_solution_hydrogens geom
_atom_sites_solution_primary direct
_atom_sites_solution_secondary difmap
_audit_creation_method SHELXL-97
_cell_angle_alpha 73.731(9)
_cell_angle_beta 73.897(11)
_cell_angle_gamma 69.965(9)
_cell_formula_units_Z 2
_cell_length_a 8.803(4)
_cell_length_b 9.880(4)
_cell_length_c 13.538(6)
_cell_measurement_reflns_used 4042
_cell_measurement_temperature 298(2)
_cell_measurement_theta_max 27.93
_cell_measurement_theta_min 2.75
_cell_volume 1040.2(8)
_computing_cell_refinement 'SAINT (Bruker, 2002)'
_computing_data_collection 'SMART (Bruker, 2002)'
_computing_data_reduction SAINT
_computing_molecular_graphics 'XP (Bruker, 2002)'
_computing_publication_material 'SHELXL-97 (Bruker, 2002)'
_computing_structure_refinement 'SHELXL-97 (Sheldrick, 1997)'
_computing_structure_solution 'SHELXS-97 (Sheldrick, 1997)'
_diffrn_ambient_temperature 298(2)
_diffrn_measured_fraction_theta_full 0.985
_diffrn_measured_fraction_theta_max 0.985
_diffrn_measurement_device_type 'Bruker APEX area-detector diffractometer'
_diffrn_measurement_method '\f and \w scans'
_diffrn_radiation_monochromator graphite
_diffrn_radiation_source 'fine-focus sealed tube'
_diffrn_radiation_type MoK\a
_diffrn_radiation_wavelength 0.71073
_diffrn_reflns_av_R_equivalents 0.0205
_diffrn_reflns_av_sigmaI/netI 0.0336
_diffrn_reflns_limit_h_max 10
_diffrn_reflns_limit_h_min -10
_diffrn_reflns_limit_k_max 11
_diffrn_reflns_limit_k_min -11
_diffrn_reflns_limit_l_max 16
_diffrn_reflns_limit_l_min -14
_diffrn_reflns_number 7394
_diffrn_reflns_theta_full 25.50
_diffrn_reflns_theta_max 25.50
_diffrn_reflns_theta_min 1.60
_exptl_absorpt_coefficient_mu 1.997
_exptl_absorpt_correction_T_max 0.6792
_exptl_absorpt_correction_T_min 0.5675
_exptl_absorpt_correction_type multi-scan
_exptl_absorpt_process_details 'SADABS (Bruker, 2002)'
_exptl_crystal_density_diffrn 1.425
_exptl_crystal_density_method 'not measured'
_exptl_crystal_description Block
_exptl_crystal_F_000 456
_exptl_crystal_size_max 0.32
_exptl_crystal_size_mid 0.25
_exptl_crystal_size_min 0.21
_refine_diff_density_max 0.624
_refine_diff_density_min -0.556
_refine_diff_density_rms 0.126
_refine_ls_extinction_method none
_refine_ls_goodness_of_fit_ref 1.010
_refine_ls_hydrogen_treatment constr
_refine_ls_matrix_type full
_refine_ls_number_parameters 264
_refine_ls_number_reflns 3809
_refine_ls_number_restraints 0
_refine_ls_restrained_S_all 1.010
_refine_ls_R_factor_all 0.0588
_refine_ls_R_factor_gt 0.0447
_refine_ls_shift/su_max 0.000
_refine_ls_shift/su_mean 0.000
_refine_ls_structure_factor_coef Fsqd
_refine_ls_weighting_details 'calc w=1/[\s^2^(Fo^2^)+(0.1473P)^2^+0.2000P] where P=(Fo^2^+2Fc^2^)/3'
_refine_ls_weighting_scheme calc
_refine_ls_wR_factor_gt 0.1472
_refine_ls_wR_factor_ref 0.1848
_reflns_number_gt 3168
_reflns_number_total 3809
_reflns_threshold_expression I>2\s(I)
_cod_data_source_file ol7b00143_si_002.cif
_cod_data_source_block mo_20160318a_0m
_cod_depositor_comments
;
The following automatic conversions were performed:

'_symmetry_cell_setting' value 'Triclinic' changed to 'triclinic'
according to
/usr/data/users/saulius/crontab/automatic-downloads/rss-feeds/ACS/lib/dictionaries/cif_core.dic
dictionary named 'cif_core.dic' version 2.4.2 from 2011-04-26.

'_exptl_absorpt_correction_type' value 'Multi-scan' changed to
'multi-scan' according to
/usr/data/users/saulius/crontab/automatic-downloads/rss-feeds/ACS/lib/dictionaries/cif_core.dic
dictionary named 'cif_core.dic' version 2.4.2 from 2011-04-26.

Automatic conversion script
Id: cif_fix_values 4268 2015-11-12 08:31:59Z antanas 

 Adding full bibliography for 1545285--1545286.cif.
;
_cod_database_code 1545286

loop_
_symmetry_equiv_pos_as_xyz
'x, y, z'
'-x, -y, -z'

loop_
_atom_site_label
_atom_site_type_symbol
_atom_site_fract_x
_atom_site_fract_y
_atom_site_fract_z
_atom_site_U_iso_or_equiv
_atom_site_adp_type
_atom_site_occupancy
_atom_site_symmetry_multiplicity
_atom_site_calc_flag
_atom_site_refinement_flags
Br1 Br 0.15413(5) 0.02905(4) -0.15742(3) 0.0665(2) Uani 1 1 d .
O1 O 0.4154(4) 0.1859(4) 0.5056(3) 0.0744(9) Uani 1 1 d .
O2 O 0.2601(4) 0.0149(3) 0.4705(2) 0.0609(7) Uani 1 1 d .
H2 H 0.3589 -0.0281 0.4655 0.091 Uiso 1 1 calc R
N1 N 0.5778(4) 0.2772(3) -0.0202(3) 0.0518(7) Uani 1 1 d .
C1 C 0.3569(4) 0.1927(3) 0.0115(2) 0.0386(7) Uani 1 1 d .
C2 C 0.2524(4) 0.1345(3) -0.0156(2) 0.0406(7) Uani 1 1 d .
H2A H 0.1637 0.1095 0.0335 0.049 Uiso 1 1 calc R
C3 C 0.2861(5) 0.1158(4) -0.1179(3) 0.0477(8) Uani 1 1 d .
C4 C 0.4157(5) 0.1551(4) -0.1945(3) 0.0573(10) Uani 1 1 d .
H4 H 0.4308 0.1446 -0.2630 0.069 Uiso 1 1 calc R
C5 C 0.5211(5) 0.2095(4) -0.1690(3) 0.0574(10) Uani 1 1 d .
H5 H 0.6093 0.2340 -0.2190 0.069 Uiso 1 1 calc R
C6 C 0.4919(4) 0.2268(3) -0.0656(3) 0.0439(7) Uani 1 1 d .
C7 C 0.5002(4) 0.2768(4) 0.0820(3) 0.0466(8) Uani 1 1 d .
H7 H 0.5343 0.3075 0.1291 0.056 Uiso 1 1 calc R
C8 C 0.3656(4) 0.2254(3) 0.1065(2) 0.0400(7) Uani 1 1 d .
C9 C 0.2562(4) 0.2105(3) 0.2115(2) 0.0372(6) Uani 1 1 d .
C10 C 0.3247(4) 0.1629(4) 0.2975(3) 0.0428(7) Uani 1 1 d .
H10 H 0.4393 0.1273 0.2853 0.051 Uiso 1 1 calc R
C11 C 0.2386(4) 0.1604(3) 0.4106(2) 0.0423(7) Uani 1 1 d .
H11 H 0.1204 0.2082 0.4132 0.051 Uiso 1 1 calc R
C12 C 0.3060(4) 0.2498(4) 0.4546(3) 0.0450(7) Uani 1 1 d .
C13 C 0.2435(4) 0.4138(4) 0.4305(3) 0.0473(8) Uani 1 1 d .
C14 C 0.1194(5) 0.4887(4) 0.3721(3) 0.0566(9) Uani 1 1 d .
H14 H 0.0756 0.4370 0.3449 0.068 Uiso 1 1 calc R
C15 C 0.0626(7) 0.6421(5) 0.3553(3) 0.0823(17) Uani 1 1 d .
H15 H -0.0193 0.6933 0.3164 0.099 Uiso 1 1 calc R
C16 C 0.1278(10) 0.7178(5) 0.3965(5) 0.105(3) Uani 1 1 d .
H16 H 0.0893 0.8199 0.3849 0.126 Uiso 1 1 calc R
C17 C 0.2488(9) 0.6441(7) 0.4543(5) 0.0931(19) Uani 1 1 d .
H17 H 0.2914 0.6965 0.4818 0.112 Uiso 1 1 calc R
C18 C 0.3071(6) 0.4925(6) 0.4716(4) 0.0715(12) Uani 1 1 d .
H18 H 0.3889 0.4428 0.5108 0.086 Uiso 1 1 calc R
C19 C 0.0742(4) 0.2626(3) 0.2168(2) 0.0343(6) Uani 1 1 d .
C20 C -0.0316(5) 0.1854(4) 0.2870(3) 0.0456(7) Uani 1 1 d .
H20 H 0.0118 0.0938 0.3273 0.055 Uiso 1 1 calc R
C21 C -0.2017(5) 0.2446(5) 0.2971(3) 0.0564(9) Uani 1 1 d .
H21 H -0.2708 0.1919 0.3443 0.068 Uiso 1 1 calc R
C22 C -0.2706(5) 0.3813(5) 0.2379(3) 0.0602(10) Uani 1 1 d .
H22 H -0.3844 0.4221 0.2465 0.072 Uiso 1 1 calc R
C23 C -0.1640(5) 0.4546(4) 0.1656(3) 0.0582(10) Uani 1 1 d .
H23 H -0.2072 0.5453 0.1243 0.070 Uiso 1 1 calc R
C24 C 0.0035(4) 0.3959(4) 0.1539(3) 0.0446(7) Uani 1 1 d .
H24 H 0.0719 0.4458 0.1029 0.053 Uiso 1 1 calc R
C25 C 0.7272(6) 0.3245(5) -0.0713(4) 0.0755(13) Uani 1 1 d .
H25A H 0.7654 0.3487 -0.0204 0.113 Uiso 1 1 calc R
H25B H 0.7021 0.4095 -0.1263 0.113 Uiso 1 1 calc R
H25C H 0.8116 0.2462 -0.1005 0.113 Uiso 1 1 calc R

loop_
_atom_site_aniso_label
_atom_site_aniso_U_11
_atom_site_aniso_U_22
_atom_site_aniso_U_33
_atom_site_aniso_U_23
_atom_site_aniso_U_13
_atom_site_aniso_U_12
Br1 0.0837(4) 0.0594(3) 0.0637(3) -0.0220(2) -0.0328(2) -0.0077(2)
O1 0.0736(19) 0.0689(19) 0.087(2) -0.0300(17) -0.0429(17) 0.0041(15)
O2 0.0743(17) 0.0417(13) 0.0601(16) 0.0054(12) -0.0227(14) -0.0142(12)
N1 0.0406(15) 0.0475(16) 0.0593(18) -0.0113(14) 0.0032(13) -0.0133(12)
C1 0.0420(16) 0.0307(14) 0.0335(14) -0.0065(11) -0.0042(12) -0.0011(12)
C2 0.0428(16) 0.0340(15) 0.0392(15) -0.0083(12) -0.0075(13) -0.0040(12)
C3 0.060(2) 0.0345(15) 0.0435(17) -0.0123(13) -0.0138(15) -0.0013(14)
C4 0.073(2) 0.0453(19) 0.0362(16) -0.0138(14) -0.0035(16) 0.0023(17)
C5 0.058(2) 0.0470(19) 0.0432(18) -0.0094(15) 0.0132(16) -0.0039(16)
C6 0.0398(16) 0.0338(15) 0.0439(17) -0.0054(13) -0.0018(13) -0.0006(12)
C7 0.0411(17) 0.0438(17) 0.0553(19) -0.0153(15) -0.0087(14) -0.0094(14)
C8 0.0394(15) 0.0354(15) 0.0389(15) -0.0121(12) -0.0024(12) -0.0036(12)
C9 0.0417(16) 0.0304(14) 0.0365(14) -0.0101(11) -0.0088(12) -0.0035(12)
C10 0.0405(16) 0.0380(16) 0.0448(17) -0.0136(13) -0.0104(13) 0.0007(13)
C11 0.0451(17) 0.0375(15) 0.0390(16) -0.0057(13) -0.0135(13) -0.0030(13)
C12 0.0428(17) 0.0497(18) 0.0386(16) -0.0147(14) -0.0070(13) -0.0048(14)
C13 0.0506(18) 0.0475(18) 0.0397(16) -0.0160(14) 0.0045(14) -0.0140(15)
C14 0.074(2) 0.0423(18) 0.0394(16) -0.0088(14) -0.0025(16) -0.0059(17)
C15 0.107(4) 0.043(2) 0.051(2) 0.0016(18) 0.012(2) 0.004(2)
C16 0.153(6) 0.041(2) 0.083(4) -0.024(3) 0.055(4) -0.033(3)
C17 0.116(5) 0.067(3) 0.100(4) -0.044(3) 0.025(4) -0.046(3)
C18 0.073(3) 0.073(3) 0.078(3) -0.034(2) 0.002(2) -0.030(2)
C19 0.0383(15) 0.0337(14) 0.0305(13) -0.0103(11) -0.0051(11) -0.0082(12)
C20 0.060(2) 0.0423(17) 0.0392(16) -0.0027(13) -0.0133(14) -0.0224(15)
C21 0.056(2) 0.079(3) 0.0455(18) -0.0116(17) -0.0042(15) -0.039(2)
C22 0.0407(18) 0.086(3) 0.059(2) -0.028(2) -0.0056(16) -0.0179(18)
C23 0.061(2) 0.048(2) 0.056(2) -0.0087(17) -0.0140(18) -0.0051(18)
C24 0.0505(18) 0.0375(16) 0.0402(16) -0.0028(13) -0.0076(14) -0.0111(14)
C25 0.058(2) 0.072(3) 0.088(3) -0.014(2) 0.012(2) -0.031(2)

loop_
_atom_type_symbol
_atom_type_description
_atom_type_scat_dispersion_real
_atom_type_scat_dispersion_imag
_atom_type_scat_source
C C 0.0033 0.0016 'International Tables Vol C Tables 4.2.6.8 and 6.1.1.4'
H H 0.0000 0.0000 'International Tables Vol C Tables 4.2.6.8 and 6.1.1.4'
Br Br -0.2901 2.4595 'International Tables Vol C Tables 4.2.6.8 and 6.1.1.4'
N N 0.0061 0.0033 'International Tables Vol C Tables 4.2.6.8 and 6.1.1.4'
O O 0.0106 0.0060 'International Tables Vol C Tables 4.2.6.8 and 6.1.1.4'

loop_
_geom_angle_atom_site_label_1
_geom_angle_atom_site_label_2
_geom_angle_atom_site_label_3
_geom_angle
C11 O2 H2 109.5
C7 N1 C6 108.1(3)
C7 N1 C25 125.0(4)
C6 N1 C25 126.9(4)
C2 C1 C6 119.0(3)
C2 C1 C8 134.6(3)
C6 C1 C8 106.4(3)
C3 C2 C1 117.7(3)
C3 C2 H2A 121.1
C1 C2 H2A 121.1
C2 C3 C4 122.9(4)
C2 C3 Br1 119.5(3)
C4 C3 Br1 117.6(3)
C5 C4 C3 120.2(3)
C5 C4 H4 119.9
C3 C4 H4 119.9
C4 C5 C6 118.1(3)
C4 C5 H5 121.0
C6 C5 H5 121.0
N1 C6 C5 129.7(3)
N1 C6 C1 108.3(3)
C5 C6 C1 122.0(4)
N1 C7 C8 111.2(3)
N1 C7 H7 124.4
C8 C7 H7 124.4
C7 C8 C1 106.0(3)
C7 C8 C9 124.3(3)
C1 C8 C9 129.7(3)
C10 C9 C8 118.7(3)
C10 C9 C19 123.3(3)
C8 C9 C19 117.8(3)
C9 C10 C11 128.1(3)
C9 C10 H10 116.0
C11 C10 H10 116.0
O2 C11 C10 111.8(3)
O2 C11 C12 111.2(3)
C10 C11 C12 107.9(3)
O2 C11 H11 108.6
C10 C11 H11 108.6
C12 C11 H11 108.6
O1 C12 C13 121.1(3)
O1 C12 C11 119.5(3)
C13 C12 C11 119.4(3)
C18 C13 C14 119.9(4)
C18 C13 C12 118.1(4)
C14 C13 C12 121.9(3)
C15 C14 C13 119.0(5)
C15 C14 H14 120.5
C13 C14 H14 120.5
C16 C15 C14 120.0(6)
C16 C15 H15 120.0
C14 C15 H15 120.0
C15 C16 C17 120.9(4)
C15 C16 H16 119.6
C17 C16 H16 119.6
C18 C17 C16 120.0(6)
C18 C17 H17 120.0
C16 C17 H17 120.0
C17 C18 C13 120.1(6)
C17 C18 H18 119.9
C13 C18 H18 119.9
C20 C19 C24 117.7(3)
C20 C19 C9 122.0(3)
C24 C19 C9 120.3(3)
C21 C20 C19 120.3(3)
C21 C20 H20 119.8
C19 C20 H20 119.8
C20 C21 C22 121.3(3)
C20 C21 H21 119.4
C22 C21 H21 119.4
C23 C22 C21 117.8(3)
C23 C22 H22 121.1
C21 C22 H22 121.1
C24 C23 C22 121.2(4)
C24 C23 H23 119.4
C22 C23 H23 119.4
C23 C24 C19 121.5(3)
C23 C24 H24 119.2
C19 C24 H24 119.2
N1 C25 H25A 109.5
N1 C25 H25B 109.5
H25A C25 H25B 109.5
N1 C25 H25C 109.5
H25A C25 H25C 109.5
H25B C25 H25C 109.5

loop_
_geom_bond_atom_site_label_1
_geom_bond_atom_site_label_2
_geom_bond_distance
Br1 C3 1.912(4)
O1 C12 1.229(4)
O2 C11 1.416(4)
O2 H2 0.8200
N1 C7 1.363(5)
N1 C6 1.373(5)
N1 C25 1.470(5)
C1 C2 1.407(5)
C1 C6 1.416(5)
C1 C8 1.438(5)
C2 C3 1.384(5)
C2 H2A 0.9300
C3 C4 1.396(6)
C4 C5 1.375(6)
C4 H4 0.9300
C5 C6 1.399(5)
C5 H5 0.9300
C7 C8 1.369(5)
C7 H7 0.9300
C8 C9 1.480(4)
C9 C10 1.352(5)
C9 C19 1.494(4)
C10 C11 1.506(5)
C10 H10 0.9300
C11 C12 1.529(5)
C11 H11 0.9800
C12 C13 1.492(5)
C13 C18 1.393(6)
C13 C14 1.401(6)
C14 C15 1.396(6)
C14 H14 0.9300
C15 C16 1.380(10)
C15 H15 0.9300
C16 C17 1.375(10)
C16 H16 0.9300
C17 C18 1.380(8)
C17 H17 0.9300
C18 H18 0.9300
C19 C20 1.394(4)
C19 C24 1.396(4)
C20 C21 1.391(6)
C20 H20 0.9300
C21 C22 1.391(6)
C21 H21 0.9300
C22 C23 1.386(6)
C22 H22 0.9300
C23 C24 1.369(5)
C23 H23 0.9300
C24 H24 0.9300
C25 H25A 0.9600
C25 H25B 0.9600
C25 H25C 0.9600

loop_
_geom_hbond_atom_site_label_D
_geom_hbond_atom_site_label_H
_geom_hbond_atom_site_label_A
_geom_hbond_distance_DH
_geom_hbond_distance_HA
_geom_hbond_distance_DA
_geom_hbond_angle_DHA
_geom_hbond_site_symmetry_A
O2 H2 O1 0.82 2.12 2.911(4) 161.7 2_656

loop_
_geom_torsion_atom_site_label_1
_geom_torsion_atom_site_label_2
_geom_torsion_atom_site_label_3
_geom_torsion_atom_site_label_4
_geom_torsion
C6 C1 C2 C3 -1.0(4)
C8 C1 C2 C3 -178.6(3)
C1 C2 C3 C4 -1.5(5)
C1 C2 C3 Br1 177.2(2)
C2 C3 C4 C5 2.8(5)
Br1 C3 C4 C5 -175.9(3)
C3 C4 C5 C6 -1.4(5)
C7 N1 C6 C5 178.9(3)
C25 N1 C6 C5 -0.9(6)
C7 N1 C6 C1 -0.5(4)
C25 N1 C6 C1 179.7(4)
C4 C5 C6 N1 179.6(3)
C4 C5 C6 C1 -1.1(5)
C2 C1 C6 N1 -178.2(3)
C8 C1 C6 N1 0.0(3)
C2 C1 C6 C5 2.4(5)
C8 C1 C6 C5 -179.4(3)
C6 N1 C7 C8 0.9(4)
C25 N1 C7 C8 -179.4(4)
N1 C7 C8 C1 -0.8(4)
N1 C7 C8 C9 179.5(3)
C2 C1 C8 C7 178.3(3)
C6 C1 C8 C7 0.5(3)
C2 C1 C8 C9 -2.1(6)
C6 C1 C8 C9 -179.9(3)
C7 C8 C9 C10 -39.0(4)
C1 C8 C9 C10 141.4(3)
C7 C8 C9 C19 135.3(3)
C1 C8 C9 C19 -44.3(4)
C8 C9 C10 C11 170.1(3)
C19 C9 C10 C11 -3.8(5)
C9 C10 C11 O2 114.8(4)
C9 C10 C11 C12 -122.5(4)
O2 C11 C12 O1 25.3(4)
C10 C11 C12 O1 -97.8(4)
O2 C11 C12 C13 -157.6(3)
C10 C11 C12 C13 79.4(3)
O1 C12 C13 C18 -2.9(5)
C11 C12 C13 C18 -180.0(3)
O1 C12 C13 C14 179.7(4)
C11 C12 C13 C14 2.6(5)
C18 C13 C14 C15 0.6(5)
C12 C13 C14 C15 177.9(3)
C13 C14 C15 C16 -0.3(6)
C14 C15 C16 C17 0.0(7)
C15 C16 C17 C18 0.2(8)
C16 C17 C18 C13 0.0(7)
C14 C13 C18 C17 -0.4(6)
C12 C13 C18 C17 -177.8(4)
C10 C9 C19 C20 -46.0(4)
C8 C9 C19 C20 140.0(3)
C10 C9 C19 C24 130.9(3)
C8 C9 C19 C24 -43.1(4)
C24 C19 C20 C21 -3.5(5)
C9 C19 C20 C21 173.5(3)
C19 C20 C21 C22 0.1(6)
C20 C21 C22 C23 2.2(6)
C21 C22 C23 C24 -1.1(6)
C22 C23 C24 C19 -2.4(6)
C20 C19 C24 C23 4.7(5)
C9 C19 C24 C23 -172.4(3)
